data_4028593
loop_
_publ_author_name
'Ananda Kumar Kanduluru'
'Prabal Banerjee'
'John A Beutler'
'Philip L Fuchs'

_publ_section_title
;
 A Convergent Total Synthesis of the Potent Cephalostatin/Ritterazine
 Hybrid -25-epiRitterostatin GN1N
;
_journal_name_full 'Journal of Organic Chemistry'
_journal_page_first 9085
_journal_page_last 9092
_journal_paper_doi 10.1021/jo401171q
_journal_volume 78
_journal_year 2013
_chemical_absolute_configuration rm
_chemical_formula_moiety 'C48 H52 O10'
_chemical_formula_sum 'C48 H52 O10'
_chemical_formula_weight 788.94
_chemical_name_systematic ' ?'
_space_group_IT_number 4
_symmetry_cell_setting monoclinic
_symmetry_space_group_name_Hall 'P 2yb'
_symmetry_space_group_name_H-M 'P 1 21 1'
_atom_type_scat_source 'International Tables for Crystallography (Vol C)'
_cell_angle_alpha 90.00
_cell_angle_beta 96.8071(12)
_cell_angle_gamma 90.00
_cell_formula_units_Z 2
_cell_length_a 11.2106(3)
_cell_length_b 6.3133(2)
_cell_length_c 28.5770(10)
_cell_measurement_reflns_used 13531
_cell_measurement_temperature 150
_cell_measurement_theta_max 26
_cell_measurement_theta_min 2
_cell_volume 2008.30(11)
_computing_cell_refinement 'DENZO/SCALEPACK (Otwinowski & Minor, 1996)'
_computing_data_collection 'Collect (Nonius, 1998)'
_computing_data_reduction 'DENZO/SCALEPACK (Otwinowski & Minor, 1996)'
_computing_molecular_graphics
;
    ORTEP (Johnson, 1976)
    PLATON (Spek, 1997)
;
_computing_publication_material 'SHELX97(Sheldrick, 1997) and local programs'
_computing_structure_refinement 'SHELX97 (Sheldrick, 1997)'
_computing_structure_solution
;
 direct methods (SIR2004, Burla et al., 2005)
;
_diffrn_ambient_temperature 150
_diffrn_measured_fraction_theta_full 0.9935
_diffrn_measured_fraction_theta_max 0.9935
_diffrn_measurement_device_type Nonius_KappaCCD
_diffrn_measurement_method \w
_diffrn_radiation_monochromator 'graphite 002'
_diffrn_radiation_type MO-K\a
_diffrn_radiation_wavelength 0.71073
_diffrn_reflns_av_R_equivalents 0.063
_diffrn_reflns_limit_h_max 13
_diffrn_reflns_limit_h_min -13
_diffrn_reflns_limit_k_max 7
_diffrn_reflns_limit_k_min -7
_diffrn_reflns_limit_l_max 35
_diffrn_reflns_limit_l_min -35
_diffrn_reflns_number 13531
_diffrn_reflns_theta_full 26.0
_diffrn_reflns_theta_max 26.00
_diffrn_reflns_theta_min 2.15
_exptl_absorpt_coefficient_mu 0.085
_exptl_absorpt_correction_T_max 0.9895
_exptl_absorpt_correction_T_min 0.9658
_exptl_absorpt_correction_type multi-scan
_exptl_absorpt_process_details 'SCALEPACK (Otwinowski & Minor, 1997)'
_exptl_crystal_colour_primary colourless
_exptl_crystal_density_diffrn 1.305
_exptl_crystal_description needle
_exptl_crystal_F_000 840
_exptl_crystal_size_max 0.35
_exptl_crystal_size_mid 0.18
_exptl_crystal_size_min 0.13
_refine_diff_density_max 0.16
_refine_diff_density_min -0.21
_refine_ls_extinction_method none
_refine_ls_goodness_of_fit_ref 1.104
_refine_ls_hydrogen_treatment constr
_refine_ls_matrix_type full
_refine_ls_number_parameters 528
_refine_ls_number_reflns 7001
_refine_ls_number_restraints 1
_refine_ls_R_factor_all 0.081
_refine_ls_R_factor_gt 0.057
_refine_ls_shift/su_max 0.004
_refine_ls_structure_factor_coef Fsqd
_refine_ls_weighting_details '1/[\s^2^(Fo^2^)+(0.0230P)^2^+0.4658P] where P=(Fo^2^+2Fc^2^)/3  '
_refine_ls_weighting_scheme calc
_refine_ls_wR_factor_gt 0.093
_refine_ls_wR_factor_ref 0.103
_reflns_Friedel_coverage 0.7742
_reflns_number_gt 5560
_reflns_number_total 7001
_reflns_threshold_expression >2.0\s(I)
_cod_data_source_file jo401171q_si_003.cif
_cod_data_source_block 243113
_cod_depositor_comments
;
The following automatic conversions were performed:

'_refine_ls_weighting_scheme' value 'calc ' changed to 'calc'
according to the built-in table from CIF Core dictionary named
'cif_core.dic' version 2.4.1 from 2010-06-29.

Automatic conversion script
Id: cif_fix_values 2281 2013-09-26 08:29:07Z andrius 
;
_cod_database_code 4028593

loop_
_symmetry_equiv_pos_as_xyz
'x, y, z'
'-x, y+1/2, -z'

loop_
_atom_site_label
_atom_site_fract_x
_atom_site_fract_y
_atom_site_fract_z
_atom_site_U_iso_or_equiv
_atom_site_adp_type
_atom_site_occupancy
_atom_site_symmetry_multiplicity
_atom_site_calc_flag
_atom_site_refinement_flags
O(3) 0.3029(2) 0.1034(4) 0.47317(8) 0.0579(7) Uani 1 1 d .
O(20) 0.75670(16) 0.8292(3) 0.20435(7) 0.0252(5) Uani 1 1 d .
O(23) 0.80294(16) 1.1666(3) 0.23489(6) 0.0274(5) Uani 1 1 d .
O(121) 0.27498(16) 0.7469(3) 0.19766(6) 0.0256(5) Uani 1 1 d .
O(122) 0.2433(2) 0.4106(3) 0.17257(8) 0.0374(6) Uani 1 1 d .
O(171) 0.49204(18) 0.7912(3) 0.15895(6) 0.0300(5) Uani 1 1 d .
O(242) 0.97933(19) 1.0939(4) 0.30984(7) 0.0342(5) Uani 1 1 d .
O(243) 0.9513(2) 0.7577(4) 0.33291(8) 0.0462(6) Uani 1 1 d .
O(261) 0.76630(19) 0.9798(3) 0.11654(6) 0.0308(5) Uani 1 1 d .
O(262) 0.8054(2) 1.2415(4) 0.06701(7) 0.0379(6) Uani 1 1 d .
C(1) 0.2540(3) 0.3604(5) 0.36206(10) 0.0309(7) Uani 1 1 d .
C(2) 0.2033(3) 0.2919(6) 0.40736(10) 0.0368(8) Uani 1 1 d .
C(3) 0.2996(3) 0.2615(6) 0.44814(11) 0.0397(9) Uani 1 1 d .
C(4) 0.3906(3) 0.4374(6) 0.45544(10) 0.0386(9) Uani 1 1 d .
C(5) 0.4386(3) 0.5005(6) 0.40911(9) 0.0302(7) Uani 1 1 d .
C(6) 0.5306(3) 0.6788(6) 0.41757(10) 0.0376(9) Uani 1 1 d .
C(7) 0.5879(3) 0.7244(6) 0.37275(10) 0.0362(8) Uani 1 1 d .
C(8) 0.4935(3) 0.7745(5) 0.33137(9) 0.0259(7) Uani 1 1 d .
C(9) 0.3989(2) 0.5943(5) 0.32400(9) 0.0236(7) Uani 1 1 d .
C(10) 0.3371(3) 0.5542(5) 0.36900(10) 0.0265(7) Uani 1 1 d .
C(11) 0.3091(3) 0.6301(5) 0.27912(9) 0.0262(7) Uani 1 1 d .
C(12) 0.3681(2) 0.6800(5) 0.23498(9) 0.0236(7) Uani 1 1 d .
C(13) 0.4588(2) 0.8634(5) 0.24221(10) 0.0225(6) Uani 1 1 d .
C(14) 0.5447(3) 0.8009(5) 0.28534(9) 0.0239(7) Uani 1 1 d .
C(15) 0.6518(3) 0.7401(5) 0.27466(9) 0.0252(7) Uani 1 1 d .
C(16) 0.6537(2) 0.7382(5) 0.22217(9) 0.0236(6) Uani 1 1 d .
C(17) 0.5456(2) 0.8731(5) 0.20329(10) 0.0230(7) Uani 1 1 d .
C(18) 0.3924(3) 1.0712(5) 0.24935(10) 0.0301(7) Uani 1 1 d .
C(19) 0.2624(3) 0.7467(6) 0.38088(11) 0.0356(8) Uani 1 1 d .
C(21) 0.7389(3) 1.0500(4) 0.19766(10) 0.0223(7) Uani 1 1 d .
C(22) 0.6037(2) 1.0927(5) 0.19790(9) 0.0229(6) Uani 1 1 d .
C(24) 0.9300(3) 1.1744(5) 0.22759(10) 0.0279(7) Uani 1 1 d .
C(25) 0.9337(3) 1.0939(6) 0.17680(10) 0.0334(8) Uani 1 1 d .
C(26) 0.8034(3) 1.1156(5) 0.15604(10) 0.0291(7) Uani 1 1 d .
C(122) 0.2269(2) 0.5992(5) 0.16711(10) 0.0226(7) Uani 1 1 d .
C(123) 0.1525(2) 0.6943(5) 0.12617(9) 0.0209(6) Uani 1 1 d .
C(124) 0.0633(2) 0.5709(5) 0.10178(9) 0.0250(7) Uani 1 1 d .
C(125) -0.0077(3) 0.6517(5) 0.06254(10) 0.0293(7) Uani 1 1 d .
C(126) 0.0150(3) 0.8535(5) 0.04711(10) 0.0281(7) Uani 1 1 d .
C(127) 0.1038(3) 0.9776(5) 0.07087(10) 0.0295(7) Uani 1 1 d .
C(128) 0.1720(3) 0.8999(5) 0.11116(10) 0.0257(7) Uani 1 1 d .
C(221) 0.5451(3) 1.2224(5) 0.15591(10) 0.0329(8) Uani 1 1 d .
C(241) 0.9975(3) 1.0245(6) 0.26271(10) 0.0357(8) Uani 1 1 d .
C(242) 0.9702(3) 1.4017(5) 0.23470(12) 0.0363(8) Uani 1 1 d .
C(243) 0.9484(3) 0.9470(6) 0.34034(11) 0.0334(8) Uani 1 1 d .
C(244) 0.9124(3) 1.0431(5) 0.38360(11) 0.0326(8) Uani 1 1 d .
C(245) 0.9213(3) 0.9196(6) 0.42410(12) 0.0449(9) Uani 1 1 d .
C(246) 0.8884(4) 1.0035(7) 0.46568(13) 0.0584(11) Uani 1 1 d .
C(247) 0.8452(3) 1.2070(7) 0.46663(14) 0.0532(10) Uani 1 1 d .
C(248) 0.8356(3) 1.3295(7) 0.42647(13) 0.0490(10) Uani 1 1 d .
C(249) 0.8702(3) 1.2493(6) 0.38483(12) 0.0416(9) Uani 1 1 d .
C(262) 0.7661(3) 1.0670(5) 0.07329(10) 0.0285(7) Uani 1 1 d .
C(263) 0.7121(2) 0.9222(5) 0.03542(10) 0.0244(7) Uani 1 1 d .
C(264) 0.6668(3) 0.7257(5) 0.04548(11) 0.0309(7) Uani 1 1 d .
C(265) 0.6185(3) 0.5942(6) 0.00891(11) 0.0356(8) Uani 1 1 d .
C(266) 0.6157(3) 0.6624(6) -0.03697(11) 0.0373(8) Uani 1 1 d .
C(267) 0.6598(3) 0.8572(6) -0.04727(11) 0.0377(8) Uani 1 1 d .
C(268) 0.7084(3) 0.9901(6) -0.01121(10) 0.0311(7) Uani 1 1 d .
H(5) 0.4822 0.3745 0.3984 0.036 Uiso 1 1 calc R
H(8) 0.4516 0.9086 0.3384 0.031 Uiso 1 1 calc R
H(9) 0.4442 0.4620 0.3184 0.028 Uiso 1 1 calc R
H(12) 0.4092 0.5505 0.2247 0.028 Uiso 1 1 calc R
H(15) 0.7179 0.7030 0.2971 0.030 Uiso 1 1 calc R
H(16) 0.6418 0.5900 0.2102 0.028 Uiso 1 1 calc R
H(1A) 0.2992 0.2407 0.3504 0.037 Uiso 1 1 calc R
H(1B) 0.1863 0.3936 0.3376 0.037 Uiso 1 1 calc R
H(22) 0.5943 1.1753 0.2271 0.028 Uiso 1 1 calc R
H(26) 0.7847 1.2666 0.1475 0.035 Uiso 1 1 calc R
H(2A) 0.1459 0.4006 0.4158 0.044 Uiso 1 1 calc R
H(2B) 0.1586 0.1574 0.4014 0.044 Uiso 1 1 calc R
H(4A) 0.4585 0.3911 0.4785 0.046 Uiso 1 1 calc R
H(4B) 0.3532 0.5623 0.4687 0.046 Uiso 1 1 calc R
H(6A) 0.5937 0.6378 0.4432 0.045 Uiso 1 1 calc R
H(6B) 0.4907 0.8083 0.4275 0.045 Uiso 1 1 calc R
H(7A) 0.6435 0.8460 0.3783 0.043 Uiso 1 1 calc R
H(7B) 0.6353 0.5998 0.3649 0.043 Uiso 1 1 calc R
H(11A) 0.2591 0.5014 0.2732 0.031 Uiso 1 1 calc R
H(11B) 0.2549 0.7485 0.2850 0.031 Uiso 1 1 calc R
H(124) 0.0506 0.4303 0.1119 0.030 Uiso 1 1 calc R
H(125) -0.0709 0.5692 0.0466 0.035 Uiso 1 1 calc R
H(126) -0.0312 0.9078 0.0197 0.034 Uiso 1 1 calc R
H(127) 0.1185 1.1159 0.0598 0.035 Uiso 1 1 calc R
H(128) 0.2312 0.9865 0.1282 0.031 Uiso 1 1 calc R
H(171) 0.4282 0.8573 0.1503 0.045 Uiso 1 1 calc R
H(18A) 0.3315 1.0468 0.2707 0.045 Uiso 1 1 calc R
H(18B) 0.3535 1.1220 0.2189 0.045 Uiso 1 1 calc R
H(18C) 0.4499 1.1776 0.2631 0.045 Uiso 1 1 calc R
H(19A) 0.1923 0.7610 0.3571 0.053 Uiso 1 1 calc R
H(19B) 0.3117 0.8750 0.3811 0.053 Uiso 1 1 calc R
H(19C) 0.2356 0.7269 0.4120 0.053 Uiso 1 1 calc R
H(22A) 0.5535 1.1466 0.1265 0.049 Uiso 1 1 calc R
H(22B) 0.5846 1.3607 0.1554 0.049 Uiso 1 1 calc R
H(22C) 0.4597 1.2426 0.1589 0.049 Uiso 1 1 calc R
H(245) 0.9497 0.7780 0.4234 0.054 Uiso 1 1 calc R
H(246) 0.8957 0.9200 0.4935 0.070 Uiso 1 1 calc R
H(247) 0.8218 1.2632 0.4950 0.064 Uiso 1 1 calc R
H(248) 0.8053 1.4697 0.4272 0.059 Uiso 1 1 calc R
H(249) 0.8649 1.3352 0.3574 0.050 Uiso 1 1 calc R
H(24A) 0.9672 0.8782 0.2573 0.043 Uiso 1 1 calc R
H(24B) 1.0842 1.0260 0.2590 0.043 Uiso 1 1 calc R
H(24C) 0.9258 1.4910 0.2106 0.054 Uiso 1 1 calc R
H(24D) 1.0565 1.4118 0.2321 0.054 Uiso 1 1 calc R
H(24E) 0.9546 1.4497 0.2660 0.054 Uiso 1 1 calc R
H(25A) 0.9869 1.1827 0.1596 0.040 Uiso 1 1 calc R
H(25B) 0.9608 0.9448 0.1765 0.040 Uiso 1 1 calc R
H(264) 0.6686 0.6805 0.0773 0.037 Uiso 1 1 calc R
H(265) 0.5878 0.4586 0.0156 0.043 Uiso 1 1 calc R
H(266) 0.5825 0.5729 -0.0619 0.045 Uiso 1 1 calc R
H(267) 0.6572 0.9014 -0.0791 0.045 Uiso 1 1 calc R
H(268) 0.7388 1.1255 -0.0182 0.037 Uiso 1 1 calc R

loop_
_atom_site_aniso_label
_atom_site_aniso_U_11
_atom_site_aniso_U_22
_atom_site_aniso_U_33
_atom_site_aniso_U_12
_atom_site_aniso_U_13
_atom_site_aniso_U_23
O(3) 0.085(2) 0.0532(17) 0.0336(14) -0.0189(16) -0.0021(13) 0.0123(13)
O(20) 0.0244(11) 0.0240(11) 0.0280(11) 0.0006(9) 0.0065(9) 0.0037(9)
O(23) 0.0220(10) 0.0369(13) 0.0233(11) -0.0025(10) 0.0017(9) -0.0043(9)
O(121) 0.0253(11) 0.0296(12) 0.0196(10) 0.0015(10) -0.0064(8) -0.0004(9)
O(122) 0.0458(14) 0.0258(14) 0.0363(13) -0.0030(11) -0.0130(11) 0.0035(10)
O(171) 0.0352(12) 0.0306(13) 0.0223(11) -0.0007(10) -0.0042(9) -0.0030(9)
O(242) 0.0370(12) 0.0366(13) 0.0283(12) -0.0023(11) 0.0012(10) 0.0009(10)
O(243) 0.0572(16) 0.0343(15) 0.0471(14) 0.0002(13) 0.0060(12) -0.0006(12)
O(261) 0.0501(14) 0.0260(12) 0.0169(10) -0.0029(11) 0.0062(10) 0.0000(9)
O(262) 0.0532(15) 0.0314(14) 0.0290(12) -0.0106(12) 0.0044(10) 0.0030(11)
C(1) 0.0329(17) 0.0352(19) 0.0240(16) -0.0023(16) 0.0015(13) -0.0002(14)
C(2) 0.0365(18) 0.045(2) 0.0301(17) -0.0098(17) 0.0075(14) 0.0007(16)
C(3) 0.048(2) 0.049(2) 0.0233(17) -0.0029(19) 0.0094(15) 0.0013(17)
C(4) 0.0367(19) 0.057(2) 0.0222(17) -0.0090(18) 0.0031(14) 0.0038(16)
C(5) 0.0302(17) 0.042(2) 0.0174(15) 0.0004(16) 0.0007(13) 0.0021(14)
C(6) 0.0305(17) 0.063(3) 0.0185(15) -0.0083(18) -0.0011(13) 0.0023(15)
C(7) 0.0281(17) 0.058(2) 0.0214(16) -0.0092(17) -0.0031(13) 0.0005(16)
C(8) 0.0254(15) 0.0313(18) 0.0204(15) -0.0059(14) 0.0004(12) -0.0010(13)
C(9) 0.0231(15) 0.0292(17) 0.0177(15) 0.0027(14) -0.0009(12) -0.0016(13)
C(10) 0.0248(16) 0.0320(18) 0.0224(15) -0.0019(14) 0.0011(12) 0.0012(13)
C(11) 0.0224(15) 0.0319(19) 0.0229(15) -0.0020(14) -0.0026(12) 0.0019(14)
C(12) 0.0192(15) 0.0295(17) 0.0204(15) 0.0032(13) -0.0042(12) 0.0023(13)
C(13) 0.0240(15) 0.0235(16) 0.0195(15) -0.0017(13) 0.0003(12) -0.0018(13)
C(14) 0.0237(15) 0.0275(17) 0.0195(15) -0.0058(14) -0.0009(12) -0.0021(13)
C(15) 0.0225(15) 0.0306(17) 0.0213(15) -0.0029(14) -0.0027(12) 0.0037(14)
C(16) 0.0232(15) 0.0237(16) 0.0243(15) -0.0021(13) 0.0036(12) 0.0011(13)
C(17) 0.0244(15) 0.0260(17) 0.0176(15) -0.0020(14) -0.0021(12) -0.0018(12)
C(18) 0.0322(17) 0.0300(18) 0.0286(16) 0.0062(15) 0.0058(14) 0.0007(14)
C(19) 0.0340(18) 0.041(2) 0.0328(18) 0.0044(16) 0.0076(15) 0.0013(16)
C(21) 0.0269(16) 0.0184(17) 0.0216(15) -0.0013(13) 0.0028(12) 0.0008(12)
C(22) 0.0290(16) 0.0200(16) 0.0194(15) 0.0002(14) 0.0016(12) -0.0011(13)
C(24) 0.0206(15) 0.0332(19) 0.0299(17) -0.0032(14) 0.0027(13) -0.0024(14)
C(25) 0.0353(18) 0.0352(19) 0.0316(18) -0.0035(16) 0.0123(14) -0.0005(15)
C(26) 0.0390(18) 0.0272(19) 0.0211(15) -0.0031(15) 0.0039(13) -0.0033(13)
C(122) 0.0206(15) 0.0269(19) 0.0201(15) -0.0033(14) 0.0019(12) -0.0001(13)
C(123) 0.0186(14) 0.0246(17) 0.0187(14) 0.0006(13) -0.0008(12) -0.0002(12)
C(124) 0.0270(16) 0.0277(17) 0.0204(15) -0.0001(15) 0.0032(13) 0.0009(13)
C(125) 0.0232(16) 0.041(2) 0.0225(16) -0.0037(15) -0.0014(13) -0.0009(15)
C(126) 0.0234(16) 0.044(2) 0.0169(15) 0.0008(15) 0.0013(12) 0.0046(14)
C(127) 0.0316(17) 0.0302(18) 0.0269(16) 0.0013(16) 0.0046(14) 0.0089(15)
C(128) 0.0257(16) 0.0259(17) 0.0249(16) -0.0025(14) -0.0003(13) -0.0013(13)
C(221) 0.0374(19) 0.0272(18) 0.0326(18) -0.0013(15) -0.0021(14) 0.0060(15)
C(241) 0.0320(18) 0.046(2) 0.0294(18) 0.0030(16) 0.0034(14) -0.0011(16)
C(242) 0.0324(18) 0.039(2) 0.0373(19) -0.0112(16) 0.0025(15) -0.0057(15)
C(243) 0.0223(16) 0.039(2) 0.0376(19) -0.0038(16) -0.0029(14) 0.0024(17)
C(244) 0.0273(17) 0.040(2) 0.0301(18) -0.0022(15) 0.0020(14) 0.0033(15)
C(245) 0.044(2) 0.048(2) 0.043(2) -0.0011(18) 0.0098(17) 0.0092(18)
C(246) 0.068(3) 0.069(3) 0.041(2) 0.006(2) 0.018(2) 0.014(2)
C(247) 0.055(2) 0.062(3) 0.045(2) -0.001(2) 0.0142(19) -0.005(2)
C(248) 0.046(2) 0.049(2) 0.052(2) 0.0073(19) 0.0087(18) -0.003(2)
C(249) 0.0402(19) 0.040(2) 0.044(2) 0.0032(18) 0.0037(16) 0.0012(18)
C(262) 0.0259(16) 0.034(2) 0.0258(17) 0.0050(16) 0.0043(13) 0.0054(15)
C(263) 0.0196(15) 0.0295(17) 0.0244(16) 0.0014(13) 0.0036(12) -0.0003(13)
C(264) 0.0277(16) 0.038(2) 0.0272(17) 0.0001(15) 0.0020(13) 0.0027(15)
C(265) 0.0327(18) 0.034(2) 0.039(2) 0.0003(17) 0.0011(15) -0.0019(16)
C(266) 0.0298(18) 0.050(2) 0.0310(18) 0.0024(17) -0.0008(15) -0.0094(16)
C(267) 0.0349(18) 0.054(2) 0.0240(17) 0.0016(18) 0.0014(14) -0.0008(17)
C(268) 0.0275(17) 0.040(2) 0.0254(17) 0.0016(15) 0.0027(13) 0.0012(15)

loop_
_atom_type_symbol
_atom_type_radius_bond
O 0.73
C 0.77
H 0.32

loop_
_geom_angle_atom_site_label_1
_geom_angle_atom_site_label_2
_geom_angle_atom_site_label_3
_geom_angle
C21 O20 C16 109.6(2)
C21 O23 C24 109.0(2)
C122 O121 C12 118.0(2)
C17 O171 H171 109.50
C243 O242 C241 117.9(3)
C262 O261 C26 116.3(2)
C10 C1 C2 113.3(2)
C10 C1 H1A 108.90
C2 C1 H1A 108.90
C10 C1 H1B 108.90
C2 C1 H1B 108.90
H1A C1 H1B 107.70
C3 C2 C1 112.7(3)
C3 C2 H2A 109.10
C1 C2 H2A 109.10
C3 C2 H2B 109.10
C1 C2 H2B 109.10
H2A C2 H2B 107.80
O3 C3 C2 121.6(3)
O3 C3 C4 123.2(3)
C2 C3 C4 115.2(3)
C3 C4 C5 111.8(3)
C3 C4 H4A 109.20
C5 C4 H4A 109.20
C3 C4 H4B 109.20
C5 C4 H4B 109.20
H4A C4 H4B 107.90
C6 C5 C4 110.7(2)
C6 C5 C10 112.2(3)
C4 C5 C10 113.0(2)
C6 C5 H5 106.80
C4 C5 H5 106.80
C10 C5 H5 106.80
C5 C6 C7 110.5(3)
C5 C6 H6A 109.60
C7 C6 H6A 109.60
C5 C6 H6B 109.60
C7 C6 H6B 109.60
H6A C6 H6B 108.10
C8 C7 C6 111.6(2)
C8 C7 H7A 109.30
C6 C7 H7A 109.30
C8 C7 H7B 109.30
C6 C7 H7B 109.30
H7A C7 H7B 108.00
C14 C8 C7 113.5(2)
C14 C8 C9 106.7(2)
C7 C8 C9 110.7(2)
C14 C8 H8 108.60
C7 C8 H8 108.60
C9 C8 H8 108.60
C11 C9 C10 113.5(2)
C11 C9 C8 111.8(2)
C10 C9 C8 111.8(2)
C11 C9 H9 106.40
C10 C9 H9 106.40
C8 C9 H9 106.40
C1 C10 C19 108.7(2)
C1 C10 C9 110.3(2)
C19 C10 C9 111.3(2)
C1 C10 C5 107.5(2)
C19 C10 C5 112.3(3)
C9 C10 C5 106.7(2)
C12 C11 C9 114.3(2)
C12 C11 H11A 108.70
C9 C11 H11A 108.70
C12 C11 H11B 108.70
C9 C11 H11B 108.70
H11A C11 H11B 107.60
O121 C12 C11 108.7(2)
O121 C12 C13 106.5(2)
C11 C12 C13 112.9(2)
O121 C12 H12 109.60
C11 C12 H12 109.60
C13 C12 H12 109.60
C14 C13 C18 112.6(2)
C14 C13 C12 104.9(2)
C18 C13 C12 109.8(2)
C14 C13 C17 101.5(2)
C18 C13 C17 114.5(2)
C12 C13 C17 113.0(2)
C15 C14 C8 128.1(3)
C15 C14 C13 113.0(2)
C8 C14 C13 117.8(2)
C14 C15 C16 110.6(2)
C14 C15 H15 124.70
C16 C15 H15 124.70
O20 C16 C15 117.3(2)
O20 C16 C17 106.8(2)
C15 C16 C17 104.1(2)
O20 C16 H16 109.40
C15 C16 H16 109.40
C17 C16 H16 109.40
O171 C17 C16 110.1(2)
O171 C17 C22 111.9(2)
C16 C17 C22 102.1(2)
O171 C17 C13 112.6(2)
C16 C17 C13 105.2(2)
C22 C17 C13 114.3(2)
C13 C18 H18A 109.50
C13 C18 H18B 109.50
H18A C18 H18B 109.50
C13 C18 H18C 109.50
H18A C18 H18C 109.50
H18B C18 H18C 109.50
C10 C19 H19A 109.50
C10 C19 H19B 109.50
H19A C19 H19B 109.50
C10 C19 H19C 109.50
H19A C19 H19C 109.50
H19B C19 H19C 109.50
O23 C21 O20 111.1(2)
O23 C21 C26 101.5(2)
O20 C21 C26 107.5(2)
O23 C21 C22 108.5(2)
O20 C21 C22 107.1(2)
C26 C21 C22 121.0(2)
C221 C22 C21 114.9(2)
C221 C22 C17 114.2(2)
C21 C22 C17 105.6(2)
C221 C22 H22 107.20
C21 C22 H22 107.20
C17 C22 H22 107.20
O23 C24 C242 107.0(2)
O23 C24 C241 107.6(2)
C242 C24 C241 112.7(3)
O23 C24 C25 105.0(2)
C242 C24 C25 113.5(3)
C241 C24 C25 110.5(3)
C26 C25 C24 101.9(2)
C26 C25 H25A 111.40
C24 C25 H25A 111.40
C26 C25 H25B 111.40
C24 C25 H25B 111.40
H25A C25 H25B 109.30
O261 C26 C25 115.4(2)
O261 C26 C21 109.3(2)
C25 C26 C21 101.2(2)
O261 C26 H26 110.20
C25 C26 H26 110.20
C21 C26 H26 110.20
O122 C122 O121 123.6(3)
O122 C122 C123 124.2(3)
O121 C122 C123 112.1(3)
C124 C123 C128 119.9(3)
C124 C123 C122 118.3(3)
C128 C123 C122 121.8(3)
C123 C124 C125 120.5(3)
C123 C124 H124 119.70
C125 C124 H124 119.70
C126 C125 C124 119.0(3)
C126 C125 H125 120.50
C124 C125 H125 120.50
C127 C126 C125 121.0(3)
C127 C126 H126 119.50
C125 C126 H126 119.50
C126 C127 C128 120.0(3)
C126 C127 H127 120.00
C128 C127 H127 120.00
C123 C128 C127 119.5(3)
C123 C128 H128 120.30
C127 C128 H128 120.30
C22 C221 H22A 109.50
C22 C221 H22B 109.50
H22A C221 H22B 109.50
C22 C221 H22C 109.50
H22A C221 H22C 109.50
H22B C221 H22C 109.50
O242 C241 C24 108.1(3)
O242 C241 H24A 110.10
C24 C241 H24A 110.10
O242 C241 H24B 110.10
C24 C241 H24B 110.10
H24A C241 H24B 108.40
C24 C242 H24C 109.50
C24 C242 H24D 109.50
H24C C242 H24D 109.50
C24 C242 H24E 109.50
H24C C242 H24E 109.50
H24D C242 H24E 109.50
O243 C243 O242 123.4(3)
O243 C243 C244 124.5(3)
O242 C243 C244 112.1(3)
C249 C244 C245 119.8(3)
C249 C244 C243 122.3(3)
C245 C244 C243 117.9(3)
C244 C245 C246 119.9(4)
C244 C245 H245 120.10
C246 C245 H245 120.10
C247 C246 C245 120.2(4)
C247 C246 H246 119.90
C245 C246 H246 119.90
C246 C247 C248 120.1(4)
C246 C247 H247 120.00
C248 C247 H247 120.00
C247 C248 C249 120.5(4)
C247 C248 H248 119.80
C249 C248 H248 119.80
C244 C249 C248 119.6(3)
C244 C249 H249 120.20
C248 C249 H249 120.20
O262 C262 O261 123.1(3)
O262 C262 C263 125.2(3)
O261 C262 C263 111.7(3)
C264 C263 C268 120.3(3)
C264 C263 C262 121.8(3)
C268 C263 C262 117.9(3)
C263 C264 C265 119.9(3)
C263 C264 H264 120.10
C265 C264 H264 120.10
C266 C265 C264 119.4(3)
C266 C265 H265 120.30
C264 C265 H265 120.30
C267 C266 C265 121.1(3)
C267 C266 H266 119.40
C265 C266 H266 119.40
C266 C267 C268 120.2(3)
C266 C267 H267 119.90
C268 C267 H267 119.90
C267 C268 C263 119.1(3)
C267 C268 H268 120.40
C263 C268 H268 120.40

loop_
_geom_bond_atom_site_label_1
_geom_bond_atom_site_label_2
_geom_bond_distance
O3 C3 1.226(4)
O20 C21 1.418(3)
O20 C16 1.436(3)
O23 C21 1.417(3)
O23 C24 1.464(3)
O121 C122 1.346(3)
O121 C12 1.463(3)
O122 C122 1.212(3)
O171 C17 1.433(3)
O171 H171 0.8400
O242 C243 1.345(4)
O242 C241 1.453(3)
O243 C243 1.215(4)
O261 C262 1.353(3)
O261 C26 1.439(3)
O262 C262 1.208(4)
C1 C10 1.537(4)
C1 C2 1.536(4)
C1 H1A 0.9900
C1 H1B 0.9900
C2 C3 1.505(4)
C2 H2A 0.9900
C2 H2B 0.9900
C3 C4 1.506(5)
C4 C5 1.539(4)
C4 H4A 0.9900
C4 H4B 0.9900
C5 C6 1.526(4)
C5 C10 1.554(4)
C5 H5 1.0000
C6 C7 1.527(4)
C6 H6A 0.9900
C6 H6B 0.9900
C7 C8 1.524(4)
C7 H7A 0.9900
C7 H7B 0.9900
C8 C14 1.505(4)
C8 C9 1.552(4)
C8 H8 1.0000
C9 C11 1.550(4)
C9 C10 1.552(4)
C9 H9 1.0000
C10 C19 1.537(4)
C11 C12 1.525(4)
C11 H11A 0.9900
C11 H11B 0.9900
C12 C13 1.539(4)
C12 H12 1.0000
C13 C14 1.523(4)
C13 C18 1.534(4)
C13 C17 1.563(4)
C14 C15 1.330(4)
C15 C16 1.503(4)
C15 H15 0.9500
C16 C17 1.526(4)
C16 H16 1.0000
C17 C22 1.548(4)
C18 H18A 0.9800
C18 H18B 0.9800
C18 H18C 0.9800
C19 H19A 0.9800
C19 H19B 0.9800
C19 H19C 0.9800
C21 C26 1.521(4)
C21 C22 1.540(4)
C22 C221 1.535(4)
C22 H22 1.0000
C24 C242 1.511(5)
C24 C241 1.515(4)
C24 C25 1.543(4)
C25 C26 1.516(4)
C25 H25A 0.9900
C25 H25B 0.9900
C26 H26 1.0000
C122 C123 1.481(4)
C123 C124 1.388(4)
C123 C128 1.392(4)
C124 C125 1.393(4)
C124 H124 0.9500
C125 C126 1.382(4)
C125 H125 0.9500
C126 C127 1.380(4)
C126 H126 0.9500
C127 C128 1.393(4)
C127 H127 0.9500
C128 H128 0.9500
C221 H22A 0.9800
C221 H22B 0.9800
C221 H22C 0.9800
C241 H24A 0.9900
C241 H24B 0.9900
C242 H24C 0.9800
C242 H24D 0.9800
C242 H24E 0.9800
C243 C244 1.476(5)
C244 C249 1.387(5)
C244 C245 1.389(4)
C245 C246 1.390(5)
C245 H245 0.9500
C246 C247 1.374(6)
C246 H246 0.9500
C247 C248 1.377(5)
C247 H247 0.9500
C248 C249 1.390(5)
C248 H248 0.9500
C249 H249 0.9500
C262 C263 1.490(4)
C263 C264 1.384(4)
C263 C268 1.396(4)
C264 C265 1.393(4)
C264 H264 0.9500
C265 C266 1.377(4)
C265 H265 0.9500
C266 C267 1.371(5)
C266 H266 0.9500
C267 C268 1.389(4)
C267 H267 0.9500
C268 H268 0.9500

loop_
_geom_torsion_atom_site_label_1
_geom_torsion_atom_site_label_2
_geom_torsion_atom_site_label_3
_geom_torsion_atom_site_label_4
_geom_torsion
C10 C1 C2 C3 -52.2(4)
C1 C2 C3 O3 -132.5(3)
C1 C2 C3 C4 47.2(4)
O3 C3 C4 C5 132.0(4)
C2 C3 C4 C5 -47.6(4)
C3 C4 C5 C6 -180.0(3)
C3 C4 C5 C10 53.2(4)
C4 C5 C6 C7 173.8(3)
C10 C5 C6 C7 -58.9(4)
C5 C6 C7 C8 55.5(4)
C6 C7 C8 C14 -174.7(3)
C6 C7 C8 C9 -54.7(4)
C14 C8 C9 C11 -50.3(3)
C7 C8 C9 C11 -174.3(2)
C14 C8 C9 C10 -178.8(2)
C7 C8 C9 C10 57.1(3)
C2 C1 C10 C19 -65.9(3)
C2 C1 C10 C9 171.9(3)
C2 C1 C10 C5 56.0(3)
C11 C9 C10 C1 58.2(3)
C8 C9 C10 C1 -174.2(2)
C11 C9 C10 C19 -62.5(3)
C8 C9 C10 C19 65.2(3)
C11 C9 C10 C5 174.7(3)
C8 C9 C10 C5 -57.7(3)
C6 C5 C10 C1 177.3(3)
C4 C5 C10 C1 -56.7(3)
C6 C5 C10 C19 -63.2(3)
C4 C5 C10 C19 62.8(4)
C6 C5 C10 C9 59.0(3)
C4 C5 C10 C9 -175.0(3)
C10 C9 C11 C12 177.3(3)
C8 C9 C11 C12 49.6(3)
C122 O121 C12 C11 -94.3(3)
C122 O121 C12 C13 143.8(2)
C9 C11 C12 O121 -170.0(2)
C9 C11 C12 C13 -52.1(3)
O121 C12 C13 C14 172.8(2)
C11 C12 C13 C14 53.6(3)
O121 C12 C13 C18 51.5(3)
C11 C12 C13 C18 -67.7(3)
O121 C12 C13 C17 -77.5(3)
C11 C12 C13 C17 163.3(2)
C7 C8 C14 C15 16.8(5)
C9 C8 C14 C15 -105.4(3)
C7 C8 C14 C13 -176.7(3)
C9 C8 C14 C13 61.1(3)
C18 C13 C14 C15 -134.2(3)
C12 C13 C14 C15 106.4(3)
C17 C13 C14 C15 -11.4(3)
C18 C13 C14 C8 57.3(3)
C12 C13 C14 C8 -62.1(3)
C17 C13 C14 C8 -179.9(2)
C8 C14 C15 C16 163.5(3)
C13 C14 C15 C16 -3.6(4)
C21 O20 C16 C15 -86.9(3)
C21 O20 C16 C17 29.3(3)
C14 C15 C16 O20 135.2(3)
C14 C15 C16 C17 17.5(3)
O20 C16 C17 O171 90.1(3)
C15 C16 C17 O171 -145.2(2)
O20 C16 C17 C22 -28.8(3)
C15 C16 C17 C22 95.9(2)
O20 C16 C17 C13 -148.4(2)
C15 C16 C17 C13 -23.7(3)
C14 C13 C17 O171 141.1(2)
C18 C13 C17 O171 -97.4(3)
C12 C13 C17 O171 29.2(3)
C14 C13 C17 C16 21.2(3)
C18 C13 C17 C16 142.7(2)
C12 C13 C17 C16 -90.6(3)
C14 C13 C17 C22 -89.9(3)
C18 C13 C17 C22 31.6(3)
C12 C13 C17 C22 158.3(2)
C24 O23 C21 O20 77.7(3)
C24 O23 C21 C26 -36.4(3)
C24 O23 C21 C22 -164.9(2)
C16 O20 C21 O23 101.7(2)
C16 O20 C21 C26 -148.0(2)
C16 O20 C21 C22 -16.6(3)
O23 C21 C22 C221 111.0(3)
O20 C21 C22 C221 -129.1(2)
C26 C21 C22 C221 -5.5(4)
O23 C21 C22 C17 -122.2(2)
O20 C21 C22 C17 -2.3(3)
C26 C21 C22 C17 121.2(3)
O171 C17 C22 C221 28.0(3)
C16 C17 C22 C221 145.7(2)
C13 C17 C22 C221 -101.4(3)
O171 C17 C22 C21 -99.1(3)
C16 C17 C22 C21 18.5(3)
C13 C17 C22 C21 131.5(2)
C21 O23 C24 C242 132.9(2)
C21 O23 C24 C241 -105.6(2)
C21 O23 C24 C25 12.1(3)
O23 C24 C25 C26 17.3(3)
C242 C24 C25 C26 -99.2(3)
C241 C24 C25 C26 133.1(3)
C262 O261 C26 C25 -97.2(3)
C262 O261 C26 C21 149.6(2)
C24 C25 C26 O261 -156.1(2)
C24 C25 C26 C21 -38.2(3)
O23 C21 C26 O261 168.4(2)
O20 C21 C26 O261 51.8(3)
C22 C21 C26 O261 -71.6(3)
O23 C21 C26 C25 46.3(3)
O20 C21 C26 C25 -70.4(3)
C22 C21 C26 C25 166.2(3)
C12 O121 C122 O122 11.0(4)
C12 O121 C122 C123 -168.7(2)
O122 C122 C123 C124 24.3(4)
O121 C122 C123 C124 -156.0(2)
O122 C122 C123 C128 -154.1(3)
O121 C122 C123 C128 25.6(4)
C128 C123 C124 C125 -0.5(4)
C122 C123 C124 C125 -178.9(3)
C123 C124 C125 C126 2.5(4)
C124 C125 C126 C127 -2.2(4)
C125 C126 C127 C128 -0.2(4)
C124 C123 C128 C127 -1.9(4)
C122 C123 C128 C127 176.5(3)
C126 C127 C128 C123 2.2(4)
C243 O242 C241 C24 132.4(3)
O23 C24 C241 O242 -59.3(3)
C242 C24 C241 O242 58.5(3)
C25 C24 C241 O242 -173.4(2)
C241 O242 C243 O243 10.6(4)
C241 O242 C243 C244 -170.0(2)
O243 C243 C244 C249 -157.0(3)
O242 C243 C244 C249 23.6(4)
O243 C243 C244 C245 22.7(5)
O242 C243 C244 C245 -156.6(3)
C249 C244 C245 C246 -0.3(5)
C243 C244 C245 C246 180.0(3)
C244 C245 C246 C247 1.1(6)
C245 C246 C247 C248 -0.8(6)
C246 C247 C248 C249 -0.4(6)
C245 C244 C249 C248 -0.8(5)
C243 C244 C249 C248 178.9(3)
C247 C248 C249 C244 1.2(5)
C26 O261 C262 O262 7.1(4)
C26 O261 C262 C263 -172.9(2)
O262 C262 C263 C264 -178.7(3)
O261 C262 C263 C264 1.2(4)
O262 C262 C263 C268 1.5(4)
O261 C262 C263 C268 -178.6(3)
C268 C263 C264 C265 0.7(4)
C262 C263 C264 C265 -179.1(3)
C263 C264 C265 C266 -0.5(5)
C264 C265 C266 C267 0.2(5)
C265 C266 C267 C268 -0.1(5)
C266 C267 C268 C263 0.3(5)
C264 C263 C268 C267 -0.6(4)
C262 C263 C268 C267 179.2(3)
